data_1510729
loop_
_publ_author_name
'Jung, W.'
'Schiffer, J.'

_publ_section_title
;
 Quaternaere Magnesium-Iridiumboride Mg2XIr5B2 mit
 X=Be,Al,Si,P,Ti,V,Cr,Mn,Fe,Co,Ni,Cu,Zn,Ga,Ge,As - eine Besetzungsvariante
 des Ti3Co5B2-Typs
;
_journal_name_full 'Zeitschrift fuer Anorganische und Allgemeine Chemie'
_journal_page_first 135
_journal_page_last 140
_journal_paper_doi 10.1002/zaac.19905810117
_journal_volume 581
_journal_year 1990
_chemical_formula_sum 'B2 Ir5 Mg2 Si'
_chemical_name_systematic 'Mg2 Si Ir5 B2'
_space_group_IT_number 127
_symmetry_space_group_name_Hall '-P 4 2ab'
_symmetry_space_group_name_H-M 'P 4/m b m'
_cell_angle_alpha 90
_cell_angle_beta 90
_cell_angle_gamma 90
_cell_formula_units_Z 2
_cell_length_a 9.317
_cell_length_b 9.317
_cell_length_c 2.894
_cell_volume 251.218
_citation_journal_id_ASTM ZAACAB
_cod_data_source_file boron_215.cif
_cod_data_source_block B2Ir5Mg2Si1
_cod_original_formula_sum 'B2 Ir5 Mg2 Si1'
_cod_database_code 1510729

loop_
_symmetry_equiv_pos_as_xyz
x,y,z
-y,x,z
-x,-y,z
y,-x,z
x+1/2,-y+1/2,-z
y+1/2,x+1/2,-z
-x+1/2,y+1/2,-z
-y+1/2,-x+1/2,-z
-x,-y,-z
y,-x,-z
x,y,-z
-y,x,-z
-x-1/2,y-1/2,z
-y-1/2,-x-1/2,z
x-1/2,-y-1/2,z
y-1/2,x-1/2,z

loop_
_atom_site_label
_atom_site_type_symbol
_atom_site_fract_x
_atom_site_fract_y
_atom_site_fract_z
_atom_site_occupancy
_atom_site_U_iso_or_equiv
B1 B 0.126 0.626 0 1 0.0
Ir2 Ir 0 0.5 0.5 1 0.0
Si1 Si 0 0 0 1 0.0
Mg1 Mg 0.324 0.824 0 1 0.0
Ir1 Ir 0.2104 0.0708 0.5 1 0.0
